data_4113096
loop_
_publ_author_name
'Bohumil Dolensk\'y'
'Ji\<r\'i Kroul\'ik'
'Vladim\'ir Kr\'al'
'Jonathan L. Sessler'
'Hana Dvo\<r\'akov\'a'
'Petr Bou\<r'
'Mark\'eta Bern\'atkov\'a'
'Christophe Bucher'
'Vincent Lynch'

_publ_section_title
;
 Calix[4]phyrins. Effect of Peripheral Substituents on Conformational
 Mobility and Structure within a Series of Related Systems
;
_journal_name_full 'Journal of the American Chemical Society'
_journal_page_first 13714
_journal_page_last 13722
_journal_paper_doi 10.1021/ja048075g
_journal_volume 126
_journal_year 2004
_chemical_formula_sum 'C57 H27 Cl3 F10 N4'
_chemical_formula_weight 1064.18
_chemical_name_systematic
; 
 ? 
;
_space_group_IT_number 9
_symmetry_cell_setting monoclinic
_symmetry_space_group_name_Hall 'C -2yc'
_symmetry_space_group_name_H-M 'C 1 c 1'
_atom_sites_solution_hydrogens geom
_atom_sites_solution_primary direct
_atom_sites_solution_secondary difmap
_audit_creation_method SHELXL-97
_cell_angle_alpha 90.00
_cell_angle_beta 107.054(1)
_cell_angle_gamma 90.00
_cell_formula_units_Z 4
_cell_length_a 15.0933(2)
_cell_length_b 24.4686(3)
_cell_length_c 13.2314(2)
_cell_measurement_temperature 153(2)
_cell_volume 4671.65(11)
_computing_cell_refinement 'Collect software, Nonius B.V. 1998'
_computing_data_collection 'Collect software, Nonius B.V. 1998'
_computing_data_reduction
;
DENZO and Scalepack (Otwinoski and Minor, 1997)
;
_computing_molecular_graphics 'XP SHELXTL/PC, Siemens Analytical'
_computing_structure_refinement 'XL SHELXTL/PC, Siemens Analytical'
_computing_structure_solution
;
SIR97 - Altomare A., Burla M.C., Camalli M., Cascarano G.L., Giacovazzo C., 
Guagliardi A., Moliterni A.G.G., Polidori G.,Spagna R.
;
_diffrn_ambient_temperature 153(2)
_diffrn_measured_fraction_theta_full 0.998
_diffrn_measured_fraction_theta_max 0.998
_diffrn_measurement_device_type 'Nonius Kappa CCD'
_diffrn_measurement_method \w-scans
_diffrn_radiation_monochromator graphite
_diffrn_radiation_source 'fine-focus sealed tube'
_diffrn_radiation_type MoK\a
_diffrn_radiation_wavelength 0.71073
_diffrn_reflns_av_R_equivalents 0.0180
_diffrn_reflns_av_sigmaI/netI 0.0504
_diffrn_reflns_limit_h_max 19
_diffrn_reflns_limit_h_min -19
_diffrn_reflns_limit_k_max 31
_diffrn_reflns_limit_k_min -31
_diffrn_reflns_limit_l_max 17
_diffrn_reflns_limit_l_min -17
_diffrn_reflns_number 10374
_diffrn_reflns_theta_full 27.49
_diffrn_reflns_theta_max 27.48
_diffrn_reflns_theta_min 3.08
_exptl_absorpt_coefficient_mu 0.283
_exptl_absorpt_correction_type none
_exptl_crystal_colour orange
_exptl_crystal_density_diffrn 1.513
_exptl_crystal_description prisms
_exptl_crystal_F_000 2152
_exptl_crystal_size_max 0.35
_exptl_crystal_size_mid 0.30
_exptl_crystal_size_min 0.20
_refine_diff_density_max 0.525
_refine_diff_density_min -0.444
_refine_diff_density_rms 0.056
_refine_ls_abs_structure_details 'Flack H D (1983), Acta Cryst. A39, 876-881'
_refine_ls_abs_structure_Flack 0.56(8)
_refine_ls_extinction_coef 0.0020(3)
_refine_ls_extinction_expression Fc^*^=kFc[1+0.001xFc^2^\l^3^/sin(2\q)]^-1/4^
_refine_ls_extinction_method SHELXL
_refine_ls_goodness_of_fit_ref 1.198
_refine_ls_hydrogen_treatment mixed
_refine_ls_matrix_type full
_refine_ls_number_parameters 716
_refine_ls_number_reflns 10360
_refine_ls_number_restraints 171
_refine_ls_restrained_S_all 1.294
_refine_ls_R_factor_all 0.0847
_refine_ls_R_factor_gt 0.0546
_refine_ls_shift/su_max 0.066
_refine_ls_shift/su_mean 0.002
_refine_ls_structure_factor_coef Fsqd
_refine_ls_weighting_details 'calc w=1/[\s^2^(Fo^2^)+(0.0473P)^2^+3.6146P] where P=(Fo^2^+2Fc^2^)/3'
_refine_ls_weighting_scheme calc
_refine_ls_wR_factor_gt 0.1209
_refine_ls_wR_factor_ref 0.1335
_reflns_number_gt 7645
_reflns_number_total 10360
_reflns_threshold_expression >2sigma(I)
_cod_data_source_file ja048075gsi20040403_012411.cif
_cod_data_source_block 1c
_cod_database_code 4113096

loop_
_symmetry_equiv_pos_as_xyz
'x, y, z'
'x, -y, z+1/2'
'x+1/2, y+1/2, z'
'x+1/2, -y+1/2, z+1/2'

loop_
_atom_site_label
_atom_site_type_symbol
_atom_site_fract_x
_atom_site_fract_y
_atom_site_fract_z
_atom_site_U_iso_or_equiv
_atom_site_adp_type
_atom_site_occupancy
_atom_site_symmetry_multiplicity
_atom_site_calc_flag
_atom_site_refinement_flags
_atom_site_disorder_assembly
_atom_site_disorder_group
N1 N 0.60947(19) -0.10221(10) 1.1528(2) 0.0288(6) Uani 1 1 d . . .
H1N H 0.6552 -0.1144 1.2085 0.035 Uiso 1 1 d R . .
N2 N 0.6546(2) -0.21308(11) 1.2314(2) 0.0293(6) Uani 1 1 d . . .
N3 N 0.74995(19) -0.17162(11) 1.4395(2) 0.0290(6) Uani 1 1 d . . .
H3N H 0.7261 -0.1574 1.3745 0.035 Uiso 1 1 d R . .
N4 N 0.71289(18) -0.06094(11) 1.3572(2) 0.0301(6) Uani 1 1 d . . .
F34 F 0.58175(16) -0.28607(9) 1.54047(17) 0.0467(5) Uani 1 1 d . . .
F35 F 0.58360(18) -0.38210(11) 1.6397(2) 0.0638(7) Uani 1 1 d . . .
F36 F 0.68005(19) -0.46753(10) 1.5971(2) 0.0660(8) Uani 1 1 d . . .
F37 F 0.77562(17) -0.45713(9) 1.4537(2) 0.0587(7) Uani 1 1 d . . .
F38 F 0.78204(16) -0.35969(9) 1.36146(17) 0.0464(5) Uani 1 1 d . . .
C1 C 0.5670(2) -0.05180(14) 1.1459(3) 0.0342(8) Uani 1 1 d . A .
C2 C 0.4990(2) -0.04883(14) 1.0463(3) 0.0346(8) Uani 1 1 d . . .
H2 H 0.4569 -0.0192 1.0198 0.041 Uiso 1 1 d R . .
C3 C 0.5026(3) -0.09771(14) 0.9945(3) 0.0355(8) Uani 1 1 d . . .
H3 H 0.4660 -0.1073 0.9243 0.043 Uiso 1 1 d R . .
C4 C 0.5709(2) -0.13021(13) 1.0626(2) 0.0299(7) Uani 1 1 d . . .
C5 C 0.6067(2) -0.18513(13) 1.0410(2) 0.0288(7) Uani 1 1 d . . .
C6 C 0.6144(2) -0.22567(13) 1.1308(2) 0.0293(7) Uani 1 1 d . . .
C7 C 0.5823(3) -0.28082(14) 1.1189(3) 0.0390(8) Uani 1 1 d . . .
H7 H 0.5504 -0.2987 1.0538 0.047 Uiso 1 1 d R . .
C8 C 0.6042(3) -0.30302(14) 1.2179(3) 0.0364(8) Uani 1 1 d . . .
H8 H 0.5923 -0.3396 1.2368 0.044 Uiso 1 1 d R . .
C9 C 0.6503(2) -0.26069(13) 1.2902(2) 0.0300(7) Uani 1 1 d . . .
C10 C 0.6878(2) -0.26479(13) 1.3979(2) 0.0285(7) Uani 1 1 d . . .
C11 C 0.7363(2) -0.22437(13) 1.4683(2) 0.0291(7) Uani 1 1 d . . .
C12 C 0.7849(2) -0.23010(14) 1.5769(3) 0.0349(8) Uani 1 1 d . . .
H12 H 0.7878 -0.2625 1.6188 0.042 Uiso 1 1 d R . .
C13 C 0.8275(2) -0.18041(14) 1.6106(2) 0.0325(8) Uani 1 1 d . . .
H13 H 0.8656 -0.1722 1.6808 0.039 Uiso 1 1 d R . .
C14 C 0.8040(2) -0.14464(13) 1.5236(2) 0.0286(7) Uani 1 1 d . . .
C15 C 0.8410(2) -0.08756(13) 1.5169(3) 0.0277(7) Uani 1 1 d . . .
C16 C 0.7686(2) -0.04872(13) 1.4531(3) 0.0291(7) Uani 1 1 d . . .
C17 C 0.7521(3) 0.00593(15) 1.4825(3) 0.0391(9) Uani 1 1 d . . .
H17 H 0.7840 0.0238 1.5477 0.047 Uiso 1 1 d R . .
C18 C 0.6819(3) 0.02655(15) 1.4025(3) 0.0417(9) Uani 1 1 d . . .
H18 H 0.6550 0.0623 1.3996 0.050 Uiso 1 1 d R . .
C19 C 0.6567(2) -0.01488(14) 1.3227(3) 0.0326(7) Uani 1 1 d . A .
C20 C 0.5890(2) -0.01202(14) 1.2266(3) 0.0356(8) Uani 1 1 d D . .
C21 C 0.5465(2) -0.20821(13) 0.9351(2) 0.0315(7) Uani 1 1 d . . .
C22 C 0.4544(3) -0.22419(14) 0.9075(3) 0.0361(8) Uani 1 1 d . . .
H22 H 0.4202 -0.2225 0.9582 0.043 Uiso 1 1 d R . .
C23 C 0.4132(3) -0.24277(15) 0.8046(3) 0.0432(9) Uani 1 1 d . . .
H23 H 0.3491 -0.2533 0.7841 0.052 Uiso 1 1 d R . .
C24 C 0.4642(3) -0.24645(16) 0.7332(3) 0.0488(10) Uani 1 1 d . . .
H24 H 0.4351 -0.2597 0.6630 0.059 Uiso 1 1 d R . .
C25 C 0.5560(3) -0.23022(16) 0.7604(3) 0.0453(10) Uani 1 1 d . . .
H25 H 0.5908 -0.2319 0.7103 0.054 Uiso 1 1 d R . .
C26 C 0.5973(3) -0.21083(14) 0.8617(3) 0.0342(8) Uani 1 1 d . . .
C27 C 0.6912(3) -0.19004(14) 0.9120(3) 0.0349(8) Uani 1 1 d . . .
C28 C 0.7637(3) -0.18132(18) 0.8711(3) 0.0495(10) Uani 1 1 d . . .
H28 H 0.7582 -0.1908 0.7991 0.059 Uiso 1 1 d R . .
C29 C 0.8465(3) -0.15875(18) 0.9357(3) 0.0520(10) Uani 1 1 d . . .
H29 H 0.8971 -0.1507 0.9078 0.062 Uiso 1 1 d R . .
C30 C 0.8533(3) -0.14538(16) 1.0385(3) 0.0463(10) Uani 1 1 d . . .
H30 H 0.9109 -0.1315 1.0837 0.056 Uiso 1 1 d R . .
C31 C 0.7795(3) -0.15461(15) 1.0802(3) 0.0381(8) Uani 1 1 d . . .
H31 H 0.7852 -0.1453 1.1523 0.046 Uiso 1 1 d R . .
C32 C 0.6995(2) -0.17616(13) 1.0173(3) 0.0309(7) Uani 1 1 d . . .
C33 C 0.6825(2) -0.31971(13) 1.4472(2) 0.0300(7) Uani 1 1 d . . .
C34 C 0.6320(2) -0.32708(15) 1.5194(3) 0.0357(8) Uani 1 1 d . . .
C35 C 0.6309(3) -0.37647(17) 1.5686(3) 0.0421(9) Uani 1 1 d . . .
C36 C 0.6793(3) -0.41958(16) 1.5477(3) 0.0443(9) Uani 1 1 d . . .
C37 C 0.7289(3) -0.41451(14) 1.4759(3) 0.0400(9) Uani 1 1 d . . .
C38 C 0.7305(2) -0.36460(14) 1.4280(3) 0.0336(8) Uani 1 1 d . . .
C39 C 0.8894(2) -0.06572(13) 1.6284(3) 0.0293(7) Uani 1 1 d . . .
C40 C 0.8500(3) -0.05389(15) 1.7094(3) 0.0407(9) Uani 1 1 d . . .
H40 H 0.7847 -0.0579 1.6989 0.049 Uiso 1 1 d R . .
C41 C 0.9075(3) -0.03434(16) 1.8041(3) 0.0485(10) Uani 1 1 d . . .
H41 H 0.8826 -0.0263 1.8614 0.058 Uiso 1 1 d R . .
C42 C 1.0010(3) -0.02726(16) 1.8188(3) 0.0483(10) Uani 1 1 d . . .
H42 H 1.0390 -0.0131 1.8849 0.058 Uiso 1 1 d R . .
C43 C 1.0413(3) -0.03992(14) 1.7402(3) 0.0414(9) Uani 1 1 d . . .
H43 H 1.1067 -0.0352 1.7516 0.050 Uiso 1 1 d R . .
C44 C 0.9842(2) -0.05939(13) 1.6443(3) 0.0308(7) Uani 1 1 d . . .
C45 C 1.0062(2) -0.07743(12) 1.5476(3) 0.0291(7) Uani 1 1 d . . .
C46 C 1.0903(2) -0.08250(14) 1.5270(3) 0.0371(8) Uani 1 1 d . . .
H46 H 1.1467 -0.0718 1.5789 0.045 Uiso 1 1 d R . .
C47 C 1.0917(3) -0.10345(15) 1.4299(3) 0.0415(9) Uani 1 1 d . . .
H47 H 1.1494 -0.1062 1.4136 0.050 Uiso 1 1 d R . .
C48 C 1.0104(3) -0.11954(15) 1.3568(3) 0.0421(9) Uani 1 1 d . . .
H48 H 1.0133 -0.1349 1.2911 0.050 Uiso 1 1 d R . .
C49 C 0.9257(3) -0.11477(15) 1.3763(3) 0.0341(8) Uani 1 1 d . . .
H49 H 0.8695 -0.1252 1.3237 0.041 Uiso 1 1 d R . .
C50 C 0.9242(2) -0.09305(12) 1.4725(2) 0.0258(6) Uani 1 1 d . . .
C51 C 0.5213(2) 0.03398(13) 1.2110(3) 0.0325(13) Uani 0.68 1 d PGDU A 1
C52 C 0.5343(2) 0.07821(15) 1.1510(3) 0.0372(12) Uani 0.68 1 d PGDU A 1
C53 C 0.4651(3) 0.11731(13) 1.1174(3) 0.0529(18) Uani 0.68 1 d PGDU A 1
C54 C 0.3829(2) 0.11215(14) 1.1438(3) 0.0418(15) Uani 0.68 1 d PGDU A 1
C55 C 0.36989(19) 0.06793(16) 1.2038(3) 0.0449(15) Uani 0.68 1 d PGDU A 1
C56 C 0.4391(2) 0.02882(13) 1.2374(3) 0.0360(13) Uani 0.68 1 d PGDU A 1
F52 F 0.6096(3) 0.08476(17) 1.1206(3) 0.0531(10) Uani 0.68 1 d PDU A 1
F53 F 0.4744(3) 0.15987(14) 1.0579(3) 0.0680(12) Uani 0.68 1 d PDU A 1
F54 F 0.3155(3) 0.14879(17) 1.1101(3) 0.0739(13) Uani 0.68 1 d PDU A 1
F55 F 0.2911(2) 0.06092(17) 1.2270(3) 0.0613(11) Uani 0.68 1 d PDU A 1
F56 F 0.4271(2) -0.01374(16) 1.2939(3) 0.0486(9) Uani 0.68 1 d PDU A 1
C51A C 0.5336(6) 0.0425(3) 1.1864(8) 0.024(3) Uiso 0.32 1 d PGD A 2
C52A C 0.5617(6) 0.0828(5) 1.1284(10) 0.048(5) Uiso 0.32 1 d PGD A 2
C53A C 0.5044(7) 0.1272(4) 1.0896(10) 0.084(7) Uiso 0.32 1 d PGD A 2
C54A C 0.4189(7) 0.1313(3) 1.1089(8) 0.049(4) Uiso 0.32 1 d PGD A 2
C55A C 0.3908(5) 0.0910(4) 1.1669(8) 0.043(4) Uiso 0.32 1 d PGD A 2
C56A C 0.4481(6) 0.0466(3) 1.2056(8) 0.036(3) Uiso 0.32 1 d PGD A 2
F52A F 0.6424(7) 0.0813(5) 1.1082(10) 0.067(4) Uiso 0.32 1 d PD A 2
F53A F 0.5338(9) 0.1654(5) 1.0352(10) 0.101(4) Uiso 0.32 1 d PD A 2
F54A F 0.3632(8) 0.1725(4) 1.0631(9) 0.100(3) Uiso 0.32 1 d PD A 2
F55A F 0.3065(6) 0.0950(6) 1.1790(10) 0.099(4) Uiso 0.32 1 d PD A 2
F56A F 0.4191(9) 0.0089(5) 1.2602(9) 0.064(4) Uiso 0.32 1 d PD A 2
Cl1A Cl 0.39818(10) 0.13759(6) 0.68397(11) 0.0789(4) Uani 1 1 d DU . .
Cl2A Cl 0.4495(2) 0.22179(10) 0.8334(2) 0.0844(7) Uani 0.60 1 d PDU . .
Cl3A Cl 0.3707(8) 0.2152(3) 0.8463(6) 0.136(3) Uani 0.27 1 d PDU . .
Cl4A Cl 0.2830(2) 0.16638(17) 0.8140(2) 0.1144(12) Uani 0.60 1 d PDU . .
Cl5A Cl 0.3286(5) 0.0962(4) 0.8479(5) 0.127(3) Uani 0.27 1 d PDU . .
Cl6A Cl 0.5176(7) 0.1196(5) 0.8761(8) 0.167(4) Uani 0.27 1 d PDU . .
C1A C 0.4028(4) 0.1510(2) 0.8157(4) 0.108(2) Uani 1 1 d DU . .

loop_
_atom_site_aniso_label
_atom_site_aniso_U_11
_atom_site_aniso_U_22
_atom_site_aniso_U_33
_atom_site_aniso_U_23
_atom_site_aniso_U_13
_atom_site_aniso_U_12
N1 0.0342(15) 0.0261(14) 0.0251(14) -0.0041(11) 0.0070(12) -0.0002(12)
N2 0.0395(16) 0.0280(14) 0.0222(14) -0.0013(11) 0.0117(12) -0.0048(12)
N3 0.0349(15) 0.0297(14) 0.0222(13) -0.0046(11) 0.0080(12) -0.0090(12)
N4 0.0307(15) 0.0275(14) 0.0325(15) -0.0055(12) 0.0096(12) -0.0014(12)
F34 0.0578(14) 0.0472(13) 0.0445(12) -0.0011(10) 0.0299(11) -0.0005(11)
F35 0.0662(16) 0.0760(17) 0.0594(15) 0.0282(13) 0.0346(13) -0.0107(14)
F36 0.0752(18) 0.0420(14) 0.0738(17) 0.0272(12) 0.0107(14) -0.0143(12)
F37 0.0639(16) 0.0352(12) 0.0720(17) 0.0016(12) 0.0120(13) 0.0066(11)
F38 0.0586(14) 0.0433(12) 0.0454(12) -0.0018(10) 0.0279(11) 0.0014(10)
C1 0.0343(18) 0.0315(18) 0.0360(19) -0.0017(15) 0.0091(15) 0.0047(15)
C2 0.0373(18) 0.0307(18) 0.0327(18) -0.0037(15) 0.0054(15) 0.0030(15)
C3 0.047(2) 0.0311(18) 0.0267(17) -0.0027(14) 0.0076(15) -0.0021(16)
C4 0.0399(19) 0.0273(16) 0.0233(16) 0.0000(13) 0.0104(14) -0.0049(14)
C5 0.0382(18) 0.0287(16) 0.0196(15) -0.0022(13) 0.0086(14) -0.0008(14)
C6 0.0401(19) 0.0258(16) 0.0250(16) -0.0026(13) 0.0141(14) -0.0031(14)
C7 0.057(2) 0.0329(19) 0.0229(17) -0.0056(14) 0.0061(16) -0.0063(17)
C8 0.053(2) 0.0286(18) 0.0257(16) -0.0037(14) 0.0077(16) -0.0119(16)
C9 0.041(2) 0.0238(16) 0.0257(16) -0.0018(13) 0.0104(15) -0.0085(14)
C10 0.0372(18) 0.0263(16) 0.0243(16) -0.0009(13) 0.0128(14) -0.0050(14)
C11 0.0379(18) 0.0284(17) 0.0216(16) -0.0045(13) 0.0098(14) -0.0089(14)
C12 0.045(2) 0.0357(18) 0.0246(17) -0.0012(14) 0.0109(15) -0.0099(16)
C13 0.042(2) 0.0337(17) 0.0209(16) -0.0057(14) 0.0077(14) -0.0097(15)
C14 0.0310(17) 0.0314(17) 0.0267(16) -0.0060(13) 0.0137(14) -0.0052(14)
C15 0.0315(16) 0.0274(16) 0.0249(15) -0.0034(13) 0.0093(13) -0.0038(14)
C16 0.0294(17) 0.0265(16) 0.0323(18) -0.0075(14) 0.0107(14) -0.0032(14)
C17 0.038(2) 0.0364(19) 0.0385(19) -0.0160(16) 0.0048(16) 0.0005(16)
C18 0.036(2) 0.0322(18) 0.051(2) -0.0131(17) 0.0047(18) 0.0054(16)
C19 0.0275(17) 0.0317(17) 0.0359(18) -0.0122(15) 0.0052(14) 0.0025(14)
C20 0.0319(18) 0.0318(18) 0.0410(19) -0.0086(15) 0.0074(15) 0.0024(15)
C21 0.046(2) 0.0253(16) 0.0241(16) -0.0018(13) 0.0117(15) -0.0022(15)
C22 0.044(2) 0.0312(18) 0.0310(18) -0.0029(15) 0.0084(16) -0.0026(16)
C23 0.053(2) 0.0315(18) 0.039(2) -0.0045(16) 0.0045(18) -0.0077(17)
C24 0.076(3) 0.040(2) 0.0264(18) -0.0074(16) 0.0079(19) -0.012(2)
C25 0.067(3) 0.042(2) 0.0288(19) -0.0058(16) 0.0171(18) -0.0029(19)
C26 0.050(2) 0.0273(17) 0.0258(17) -0.0034(14) 0.0120(15) -0.0046(15)
C27 0.049(2) 0.0291(17) 0.0312(18) 0.0024(15) 0.0190(16) -0.0003(16)
C28 0.063(3) 0.052(2) 0.042(2) -0.0022(19) 0.028(2) -0.004(2)
C29 0.055(3) 0.056(3) 0.055(3) 0.008(2) 0.031(2) 0.000(2)
C30 0.044(2) 0.039(2) 0.055(3) 0.0090(18) 0.013(2) 0.0019(17)
C31 0.043(2) 0.038(2) 0.0308(18) 0.0040(15) 0.0075(16) 0.0013(16)
C32 0.043(2) 0.0235(15) 0.0271(16) 0.0020(13) 0.0123(15) 0.0022(14)
C33 0.0409(19) 0.0236(16) 0.0238(16) 0.0006(13) 0.0068(14) -0.0091(14)
C34 0.040(2) 0.041(2) 0.0265(17) -0.0004(15) 0.0114(15) -0.0114(16)
C35 0.042(2) 0.049(2) 0.036(2) 0.0088(17) 0.0127(17) -0.0139(18)
C36 0.049(2) 0.036(2) 0.043(2) 0.0132(17) 0.0053(18) -0.0143(18)
C37 0.046(2) 0.0246(17) 0.043(2) -0.0041(16) 0.0015(17) -0.0013(16)
C38 0.0379(19) 0.0368(19) 0.0283(17) -0.0059(14) 0.0131(15) -0.0090(15)
C39 0.0375(19) 0.0230(15) 0.0252(16) -0.0053(13) 0.0058(14) -0.0050(13)
C40 0.047(2) 0.040(2) 0.0368(19) -0.0118(17) 0.0149(17) -0.0065(17)
C41 0.077(3) 0.038(2) 0.033(2) -0.0095(17) 0.018(2) 0.003(2)
C42 0.072(3) 0.035(2) 0.0271(19) -0.0121(16) -0.0018(19) -0.0048(19)
C43 0.044(2) 0.0318(19) 0.037(2) -0.0024(16) -0.0054(17) -0.0039(16)
C44 0.0368(18) 0.0238(16) 0.0273(17) -0.0006(13) 0.0023(14) -0.0057(14)
C45 0.0314(17) 0.0193(15) 0.0348(17) 0.0021(13) 0.0068(14) 0.0004(13)
C46 0.0279(17) 0.0299(18) 0.052(2) 0.0033(16) 0.0099(16) -0.0024(15)
C47 0.037(2) 0.0364(19) 0.058(2) 0.0049(18) 0.0241(19) 0.0030(16)
C48 0.051(2) 0.038(2) 0.044(2) -0.0029(17) 0.0246(18) -0.0003(17)
C49 0.0377(19) 0.0353(19) 0.0318(18) -0.0023(14) 0.0140(15) -0.0017(15)
C50 0.0286(16) 0.0227(15) 0.0257(15) -0.0007(13) 0.0075(13) -0.0014(13)
C51 0.033(3) 0.034(3) 0.029(3) -0.006(2) 0.007(2) 0.005(2)
C52 0.037(3) 0.040(3) 0.032(3) -0.001(2) 0.006(3) 0.013(2)
C53 0.067(4) 0.042(3) 0.035(3) -0.007(3) -0.009(3) 0.031(3)
C54 0.042(3) 0.035(3) 0.033(3) -0.002(3) -0.013(2) 0.016(3)
C55 0.029(3) 0.054(3) 0.043(3) -0.026(3) -0.004(2) 0.016(3)
C56 0.052(4) 0.027(3) 0.027(3) -0.004(3) 0.007(3) 0.006(3)
F52 0.060(3) 0.046(2) 0.057(2) 0.0148(17) 0.022(2) 0.011(2)
F53 0.101(3) 0.046(2) 0.043(2) 0.0095(17) -0.001(2) 0.033(2)
F54 0.054(2) 0.072(2) 0.069(2) -0.024(2) -0.0246(19) 0.045(2)
F55 0.0292(16) 0.077(3) 0.073(2) -0.040(2) 0.0072(16) 0.0133(17)
F56 0.043(2) 0.049(2) 0.057(2) -0.008(2) 0.0189(17) 0.0041(18)
Cl1A 0.0820(9) 0.0816(9) 0.0678(8) -0.0083(7) 0.0134(7) 0.0175(7)
Cl2A 0.0973(18) 0.0719(15) 0.0752(15) -0.0155(12) 0.0117(13) -0.0193(13)
Cl3A 0.210(8) 0.119(5) 0.074(4) 0.007(4) 0.033(5) 0.070(6)
Cl4A 0.100(2) 0.184(3) 0.0778(16) -0.0320(18) 0.0557(15) -0.063(2)
Cl5A 0.097(4) 0.213(7) 0.086(4) -0.059(5) 0.053(3) -0.030(5)
Cl6A 0.154(7) 0.217(9) 0.130(6) -0.007(6) 0.040(5) 0.055(6)
C1A 0.116(5) 0.104(5) 0.094(4) -0.035(4) 0.014(4) -0.001(4)

loop_
_atom_type_symbol
_atom_type_description
_atom_type_scat_dispersion_real
_atom_type_scat_dispersion_imag
_atom_type_scat_source
C C 0.0033 0.0016 'International Tables Vol C Tables 4.2.6.8 and 6.1.1.4'
H H 0.0000 0.0000 'International Tables Vol C Tables 4.2.6.8 and 6.1.1.4'
N N 0.0061 0.0033 'International Tables Vol C Tables 4.2.6.8 and 6.1.1.4'
Cl Cl 0.1484 0.1585 'International Tables Vol C Tables 4.2.6.8 and 6.1.1.4'
F F 0.0171 0.0103 'International Tables Vol C Tables 4.2.6.8 and 6.1.1.4'

loop_
_geom_angle_atom_site_label_1
_geom_angle_atom_site_label_2
_geom_angle_atom_site_label_3
_geom_angle
C4 N1 C1 108.8(3)
C4 N1 H1N 125.7
C1 N1 H1N 125.5
C6 N2 C9 106.3(3)
C14 N3 C11 109.6(3)
C14 N3 H3N 125.2
C11 N3 H3N 125.2
C16 N4 C19 106.4(3)
N1 C1 C20 124.3(3)
N1 C1 C2 107.7(3)
C20 C1 C2 128.0(3)
C3 C2 C1 107.0(3)
C3 C2 H2 126.1
C1 C2 H2 126.9
C2 C3 C4 107.4(3)
C2 C3 H3 126.4
C4 C3 H3 126.2
N1 C4 C3 109.0(3)
N1 C4 C5 122.3(3)
C3 C4 C5 128.4(3)
C4 C5 C6 112.5(3)
C4 C5 C21 110.6(3)
C6 C5 C21 111.2(3)
C4 C5 C32 108.0(3)
C6 C5 C32 112.6(3)
C21 C5 C32 101.4(3)
N2 C6 C7 111.7(3)
N2 C6 C5 122.6(3)
C7 C6 C5 125.7(3)
C8 C7 C6 107.0(3)
C8 C7 H7 126.6
C6 C7 H7 126.4
C7 C8 C9 106.5(3)
C7 C8 H8 127.6
C9 C8 H8 125.9
C10 C9 N2 124.1(3)
C10 C9 C8 127.4(3)
N2 C9 C8 108.5(3)
C9 C10 C11 127.7(3)
C9 C10 C33 117.1(3)
C11 C10 C33 115.1(3)
N3 C11 C10 124.4(3)
N3 C11 C12 107.4(3)
C10 C11 C12 128.0(3)
C13 C12 C11 107.0(3)
C13 C12 H12 126.8
C11 C12 H12 126.1
C12 C13 C14 107.5(3)
C12 C13 H13 125.8
C14 C13 H13 126.7
N3 C14 C13 108.5(3)
N3 C14 C15 123.3(3)
C13 C14 C15 127.7(3)
C16 C15 C14 113.2(3)
C16 C15 C39 112.4(3)
C14 C15 C39 110.1(3)
C16 C15 C50 112.3(3)
C14 C15 C50 107.3(3)
C39 C15 C50 100.7(3)
N4 C16 C17 110.9(3)
N4 C16 C15 122.9(3)
C17 C16 C15 126.2(3)
C18 C17 C16 107.0(3)
C18 C17 H17 127.1
C16 C17 H17 125.9
C17 C18 C19 106.9(3)
C17 C18 H18 126.4
C19 C18 H18 126.7
C20 C19 N4 123.7(3)
C20 C19 C18 127.5(3)
N4 C19 C18 108.9(3)
C19 C20 C1 127.5(3)
C19 C20 C51 117.2(3)
C1 C20 C51 114.6(3)
C19 C20 C51A 121.9(5)
C1 C20 C51A 110.1(5)
C51 C20 C51A 17.2(3)
C22 C21 C26 120.9(3)
C22 C21 C5 128.5(3)
C26 C21 C5 110.6(3)
C21 C22 C23 118.3(4)
C21 C22 H22 120.5
C23 C22 H22 121.2
C24 C23 C22 120.5(4)
C24 C23 H23 120.4
C22 C23 H23 119.1
C25 C24 C23 121.2(3)
C25 C24 H24 119.3
C23 C24 H24 119.5
C24 C25 C26 118.8(4)
C24 C25 H25 121.1
C26 C25 H25 120.1
C25 C26 C21 120.2(3)
C25 C26 C27 131.1(3)
C21 C26 C27 108.7(3)
C28 C27 C32 120.2(3)
C28 C27 C26 130.6(3)
C32 C27 C26 109.1(3)
C27 C28 C29 119.5(4)
C27 C28 H28 120.3
C29 C28 H28 120.2
C30 C29 C28 119.4(4)
C30 C29 H29 119.7
C28 C29 H29 120.8
C29 C30 C31 121.0(4)
C29 C30 H30 119.5
C31 C30 H30 119.3
C32 C31 C30 119.3(3)
C32 C31 H31 120.4
C30 C31 H31 120.3
C31 C32 C27 120.5(3)
C31 C32 C5 129.1(3)
C27 C32 C5 110.2(3)
C38 C33 C34 116.4(3)
C38 C33 C10 122.2(3)
C34 C33 C10 121.4(3)
F34 C34 C35 118.4(3)
F34 C34 C33 120.2(3)
C35 C34 C33 121.4(3)
F35 C35 C36 119.4(3)
F35 C35 C34 120.2(4)
C36 C35 C34 120.4(3)
F36 C36 C35 120.7(4)
F36 C36 C37 119.1(4)
C35 C36 C37 120.3(3)
F37 C37 C36 120.6(3)
F37 C37 C38 120.5(3)
C36 C37 C38 118.9(3)
F38 C38 C37 118.2(3)
F38 C38 C33 119.1(3)
C37 C38 C33 122.6(3)
C44 C39 C40 120.6(3)
C44 C39 C15 111.2(3)
C40 C39 C15 128.2(3)
C41 C40 C39 118.1(4)
C41 C40 H40 120.7
C39 C40 H40 121.1
C42 C41 C40 120.9(4)
C42 C41 H41 119.0
C40 C41 H41 120.0
C41 C42 C43 121.6(3)
C41 C42 H42 119.1
C43 C42 H42 119.3
C42 C43 C44 118.0(4)
C42 C43 H43 120.8
C44 C43 H43 121.2
C39 C44 C43 120.7(3)
C39 C44 C45 108.5(3)
C43 C44 C45 130.8(3)
C46 C45 C50 120.7(3)
C46 C45 C44 130.5(3)
C50 C45 C44 108.7(3)
C45 C46 C47 118.7(3)
C45 C46 H46 120.6
C47 C46 H46 120.8
C48 C47 C46 120.2(3)
C48 C47 H47 120.1
C46 C47 H47 119.7
C47 C48 C49 121.8(3)
C47 C48 H48 118.7
C49 C48 H48 119.5
C48 C49 C50 118.0(3)
C48 C49 H49 120.8
C50 C49 H49 121.2
C49 C50 C45 120.6(3)
C49 C50 C15 128.3(3)
C45 C50 C15 110.9(3)
C52 C51 C56 120.0
C52 C51 C20 117.4(3)
C56 C51 C20 121.4(3)
F52 C52 C51 123.1(3)
F52 C52 C53 116.9(3)
C51 C52 C53 120.0
F53 C53 C52 121.7(3)
F53 C53 C54 118.3(3)
C52 C53 C54 120.0
F54 C54 C55 119.6(4)
F54 C54 C53 120.4(4)
C55 C54 C53 120.0
F55 C55 C54 121.3(3)
F55 C55 C56 118.6(3)
C54 C55 C56 120.0
F56 C56 C55 120.5(3)
F56 C56 C51 119.6(3)
C55 C56 C51 120.0
C52A C51A C56A 120.0
C52A C51A C20 124.5(6)
C56A C51A C20 115.3(6)
F52A C52A C51A 122.7(10)
F52A C52A C53A 117.3(10)
C51A C52A C53A 120.0
F53A C53A C54A 121.5(10)
F53A C53A C52A 118.5(10)
C54A C53A C52A 120.0
F54A C54A C53A 117.7(9)
F54A C54A C55A 122.1(9)
C53A C54A C55A 120.0
F55A C55A C56A 121.8(9)
F55A C55A C54A 118.1(9)
C56A C55A C54A 120.0
F56A C56A C55A 118.4(9)
F56A C56A C51A 121.6(9)
C55A C56A C51A 120.0
Cl3A Cl2A C1A 63.9(3)
Cl2A Cl3A C1A 75.2(4)
Cl2A Cl3A Cl4A 137.2(5)
C1A Cl3A Cl4A 64.1(4)
Cl3A Cl4A C1A 57.6(3)
Cl3A Cl4A Cl5A 112.0(3)
C1A Cl4A Cl5A 60.9(2)
Cl4A Cl5A C1A 59.2(3)
Cl3A C1A Cl1A 118.1(4)
Cl3A C1A Cl4A 58.3(5)
Cl1A C1A Cl4A 105.8(3)
Cl3A C1A Cl6A 124.7(6)
Cl1A C1A Cl6A 96.3(4)
Cl4A C1A Cl6A 152.0(5)
Cl3A C1A Cl2A 41.0(4)
Cl1A C1A Cl2A 101.7(3)
Cl4A C1A Cl2A 98.4(3)
Cl6A C1A Cl2A 93.5(5)
Cl3A C1A Cl5A 111.7(6)
Cl1A C1A Cl5A 103.9(3)
Cl4A C1A Cl5A 59.9(3)
Cl6A C1A Cl5A 98.7(6)
Cl2A C1A Cl5A 150.2(4)

loop_
_geom_bond_atom_site_label_1
_geom_bond_atom_site_label_2
_geom_bond_distance
N1 C4 1.352(4)
N1 C1 1.381(4)
N1 H1N 0.9000
N2 C6 1.327(4)
N2 C9 1.413(4)
N3 C14 1.344(4)
N3 C11 1.378(4)
N3 H3N 0.9000
N4 C16 1.334(4)
N4 C19 1.404(4)
F34 C34 1.335(4)
F35 C35 1.345(4)
F36 C36 1.341(4)
F37 C37 1.339(4)
F38 C38 1.340(4)
C1 C20 1.411(5)
C1 C2 1.415(5)
C2 C3 1.388(5)
C2 H2 0.9600
C3 C4 1.401(5)
C3 H3 0.9600
C4 C5 1.507(5)
C5 C6 1.525(4)
C5 C21 1.536(5)
C5 C32 1.539(5)
C6 C7 1.427(5)
C7 C8 1.365(5)
C7 H7 0.9599
C8 C9 1.443(5)
C8 H8 0.9598
C9 C10 1.374(4)
C10 C11 1.408(4)
C10 C33 1.506(4)
C11 C12 1.415(5)
C12 C13 1.386(5)
C12 H12 0.9599
C13 C14 1.407(5)
C13 H13 0.9600
C14 C15 1.516(5)
C15 C16 1.507(5)
C15 C39 1.536(4)
C15 C50 1.540(5)
C16 C17 1.435(5)
C17 C18 1.357(5)
C17 H17 0.9601
C18 C19 1.432(5)
C18 H18 0.9597
C19 C20 1.379(5)
C20 C51 1.493(4)
C20 C51A 1.581(7)
C21 C22 1.386(5)
C21 C26 1.404(5)
C22 C23 1.397(5)
C22 H22 0.9600
C23 C24 1.386(6)
C23 H23 0.9601
C24 C25 1.383(6)
C24 H24 0.9599
C25 C26 1.385(5)
C25 H25 0.9601
C26 C27 1.469(5)
C27 C28 1.372(5)
C27 C32 1.404(5)
C28 C29 1.404(6)
C28 H28 0.9600
C29 C30 1.373(6)
C29 H29 0.9600
C30 C31 1.399(5)
C30 H30 0.9601
C31 C32 1.356(5)
C31 H31 0.9599
C33 C38 1.380(5)
C33 C34 1.398(5)
C34 C35 1.375(5)
C35 C36 1.356(6)
C36 C37 1.377(6)
C37 C38 1.379(5)
C39 C44 1.393(5)
C39 C40 1.400(5)
C40 C41 1.383(6)
C40 H40 0.9599
C41 C42 1.379(6)
C41 H41 0.9600
C42 C43 1.384(6)
C42 H42 0.9599
C43 C44 1.393(5)
C43 H43 0.9600
C44 C45 1.481(5)
C45 C46 1.380(5)
C45 C50 1.395(5)
C46 C47 1.388(5)
C46 H46 0.9600
C47 C48 1.379(6)
C47 H47 0.9600
C48 C49 1.381(5)
C48 H48 0.9595
C49 C50 1.386(5)
C49 H49 0.9599
C51 C52 1.3897
C51 C56 1.3901
C52 F52 1.322(5)
C52 C53 1.3900
C53 F53 1.338(4)
C53 C54 1.3902
C54 F54 1.331(3)
C54 C55 1.3896
C55 F55 1.324(4)
C55 C56 1.3900
C56 F56 1.325(5)
C51A C52A 1.3895
C51A C56A 1.3901
C52A F52A 1.322(7)
C52A C53A 1.3903
C53A F53A 1.334(8)
C53A C54A 1.3900
C54A F54A 1.338(7)
C54A C55A 1.3902
C55A F55A 1.331(8)
C55A C56A 1.3900
C56A F56A 1.321(7)
Cl1A C1A 1.755(5)
Cl2A Cl3A 1.261(12)
Cl2A C1A 1.859(5)
Cl3A C1A 1.727(7)
Cl3A Cl4A 1.741(13)
Cl4A C1A 1.841(6)
Cl4A Cl5A 1.855(10)
Cl5A C1A 1.874(7)
Cl6A C1A 1.849(7)

loop_
_geom_hbond_atom_site_label_D
_geom_hbond_atom_site_label_H
_geom_hbond_atom_site_label_A
_geom_hbond_distance_DH
_geom_hbond_distance_HA
_geom_hbond_distance_DA
_geom_hbond_angle_DHA
N1 H1N N2 0.90 2.43 2.914(4) 113.6
N3 H3N N4 0.90 2.37 2.912(4) 118.4

loop_
_geom_torsion_atom_site_label_1
_geom_torsion_atom_site_label_2
_geom_torsion_atom_site_label_3
_geom_torsion_atom_site_label_4
_geom_torsion
C4 N1 C1 C20 179.1(3)
C4 N1 C1 C2 0.0(4)
N1 C1 C2 C3 -0.6(4)
C20 C1 C2 C3 -179.7(4)
C1 C2 C3 C4 1.0(4)
C1 N1 C4 C3 0.6(4)
C1 N1 C4 C5 175.0(3)
C2 C3 C4 N1 -1.0(4)
C2 C3 C4 C5 -175.0(3)
N1 C4 C5 C6 52.3(4)
C3 C4 C5 C6 -134.4(4)
N1 C4 C5 C21 177.3(3)
C3 C4 C5 C21 -9.5(5)
N1 C4 C5 C32 -72.6(4)
C3 C4 C5 C32 100.6(4)
C9 N2 C6 C7 0.2(4)
C9 N2 C6 C5 -178.7(3)
C4 C5 C6 N2 -48.2(4)
C21 C5 C6 N2 -172.8(3)
C32 C5 C6 N2 74.2(4)
C4 C5 C6 C7 133.0(4)
C21 C5 C6 C7 8.4(5)
C32 C5 C6 C7 -104.6(4)
N2 C6 C7 C8 -0.1(4)
C5 C6 C7 C8 178.8(3)
C6 C7 C8 C9 -0.1(4)
C6 N2 C9 C10 177.6(3)
C6 N2 C9 C8 -0.3(4)
C7 C8 C9 C10 -177.5(4)
C7 C8 C9 N2 0.2(4)
N2 C9 C10 C11 -0.4(6)
C8 C9 C10 C11 177.1(4)
N2 C9 C10 C33 -176.1(3)
C8 C9 C10 C33 1.3(5)
C14 N3 C11 C10 -175.8(3)
C14 N3 C11 C12 0.1(4)
C9 C10 C11 N3 3.6(6)
C33 C10 C11 N3 179.5(3)
C9 C10 C11 C12 -171.5(4)
C33 C10 C11 C12 4.4(5)
N3 C11 C12 C13 -0.5(4)
C10 C11 C12 C13 175.3(3)
C11 C12 C13 C14 0.6(4)
C11 N3 C14 C13 0.2(4)
C11 N3 C14 C15 173.3(3)
C12 C13 C14 N3 -0.5(4)
C12 C13 C14 C15 -173.2(3)
N3 C14 C15 C16 45.8(4)
C13 C14 C15 C16 -142.5(3)
N3 C14 C15 C39 172.6(3)
C13 C14 C15 C39 -15.7(5)
N3 C14 C15 C50 -78.7(4)
C13 C14 C15 C50 93.0(4)
C19 N4 C16 C17 -1.6(4)
C19 N4 C16 C15 -179.0(3)
C14 C15 C16 N4 -49.1(4)
C39 C15 C16 N4 -174.7(3)
C50 C15 C16 N4 72.6(4)
C14 C15 C16 C17 133.9(3)
C39 C15 C16 C17 8.3(5)
C50 C15 C16 C17 -104.4(4)
N4 C16 C17 C18 1.9(4)
C15 C16 C17 C18 179.2(3)
C16 C17 C18 C19 -1.4(4)
C16 N4 C19 C20 -179.3(3)
C16 N4 C19 C18 0.7(4)
C17 C18 C19 C20 -179.5(4)
C17 C18 C19 N4 0.5(4)
N4 C19 C20 C1 -3.2(6)
C18 C19 C20 C1 176.8(4)
N4 C19 C20 C51 166.7(3)
C18 C19 C20 C51 -13.4(6)
N4 C19 C20 C51A -174.3(4)
C18 C19 C20 C51A 5.7(7)
N1 C1 C20 C19 2.4(6)
C2 C1 C20 C19 -178.7(4)
N1 C1 C20 C51 -167.7(3)
C2 C1 C20 C51 11.2(5)
N1 C1 C20 C51A 174.3(4)
C2 C1 C20 C51A -6.8(6)
C4 C5 C21 C22 -65.4(4)
C6 C5 C21 C22 60.3(4)
C32 C5 C21 C22 -179.8(3)
C4 C5 C21 C26 113.3(3)
C6 C5 C21 C26 -121.0(3)
C32 C5 C21 C26 -1.1(3)
C26 C21 C22 C23 -0.3(5)
C5 C21 C22 C23 178.3(3)
C21 C22 C23 C24 1.8(5)
C22 C23 C24 C25 -2.2(6)
C23 C24 C25 C26 1.1(6)
C24 C25 C26 C21 0.4(5)
C24 C25 C26 C27 -178.7(4)
C22 C21 C26 C25 -0.8(5)
C5 C21 C26 C25 -179.6(3)
C22 C21 C26 C27 178.5(3)
C5 C21 C26 C27 -0.4(4)
C25 C26 C27 C28 3.7(7)
C21 C26 C27 C28 -175.5(4)
C25 C26 C27 C32 -179.0(4)
C21 C26 C27 C32 1.8(4)
C32 C27 C28 C29 0.4(6)
C26 C27 C28 C29 177.5(4)
C27 C28 C29 C30 -0.5(6)
C28 C29 C30 C31 0.9(6)
C29 C30 C31 C32 -1.3(6)
C30 C31 C32 C27 1.2(5)
C30 C31 C32 C5 -173.8(3)
C28 C27 C32 C31 -0.8(5)
C26 C27 C32 C31 -178.4(3)
C28 C27 C32 C5 175.1(3)
C26 C27 C32 C5 -2.6(4)
C4 C5 C32 C31 61.3(4)
C6 C5 C32 C31 -63.6(4)
C21 C5 C32 C31 177.6(3)
C4 C5 C32 C27 -114.1(3)
C6 C5 C32 C27 121.0(3)
C21 C5 C32 C27 2.2(3)
C9 C10 C33 C38 66.8(4)
C11 C10 C33 C38 -109.5(4)
C9 C10 C33 C34 -116.5(4)
C11 C10 C33 C34 67.1(4)
C38 C33 C34 F34 -178.3(3)
C10 C33 C34 F34 4.8(5)
C38 C33 C34 C35 0.3(5)
C10 C33 C34 C35 -176.6(3)
F34 C34 C35 F35 -3.0(5)
C33 C34 C35 F35 178.4(3)
F34 C34 C35 C36 178.5(3)
C33 C34 C35 C36 -0.1(5)
F35 C35 C36 F36 0.1(6)
C34 C35 C36 F36 178.6(3)
F35 C35 C36 C37 -179.4(3)
C34 C35 C36 C37 -0.9(6)
F36 C36 C37 F37 1.5(5)
C35 C36 C37 F37 -179.0(3)
F36 C36 C37 C38 -177.8(3)
C35 C36 C37 C38 1.7(6)
F37 C37 C38 F38 -2.0(5)
C36 C37 C38 F38 177.4(3)
F37 C37 C38 C33 179.1(3)
C36 C37 C38 C33 -1.5(5)
C34 C33 C38 F38 -178.4(3)
C10 C33 C38 F38 -1.5(5)
C34 C33 C38 C37 0.6(5)
C10 C33 C38 C37 177.4(3)
C16 C15 C39 C44 -119.3(3)
C14 C15 C39 C44 113.5(3)
C50 C15 C39 C44 0.5(3)
C16 C15 C39 C40 62.3(4)
C14 C15 C39 C40 -64.9(4)
C50 C15 C39 C40 -178.0(3)
C44 C39 C40 C41 1.8(5)
C15 C39 C40 C41 -179.9(3)
C39 C40 C41 C42 -0.7(6)
C40 C41 C42 C43 -0.8(6)
C41 C42 C43 C44 1.0(6)
C40 C39 C44 C43 -1.6(5)
C15 C39 C44 C43 179.9(3)
C40 C39 C44 C45 177.2(3)
C15 C39 C44 C45 -1.3(4)
C42 C43 C44 C39 0.1(5)
C42 C43 C44 C45 -178.3(3)
C39 C44 C45 C46 -175.1(3)
C43 C44 C45 C46 3.5(6)
C39 C44 C45 C50 1.7(4)
C43 C44 C45 C50 -179.6(3)
C50 C45 C46 C47 0.0(5)
C44 C45 C46 C47 176.6(3)
C45 C46 C47 C48 -1.0(5)
C46 C47 C48 C49 0.9(6)
C47 C48 C49 C50 0.1(6)
C48 C49 C50 C45 -1.0(5)
C48 C49 C50 C15 -174.8(3)
C46 C45 C50 C49 1.0(5)
C44 C45 C50 C49 -176.2(3)
C46 C45 C50 C15 175.7(3)
C44 C45 C50 C15 -1.5(4)
C16 C15 C50 C49 -65.3(4)
C14 C15 C50 C49 59.7(4)
C39 C15 C50 C49 174.9(3)
C16 C15 C50 C45 120.5(3)
C14 C15 C50 C45 -114.5(3)
C39 C15 C50 C45 0.7(3)
C19 C20 C51 C52 102.1(4)
C1 C20 C51 C52 -86.7(4)
C51A C20 C51 C52 -8.3(16)
C19 C20 C51 C56 -90.0(4)
C1 C20 C51 C56 81.2(4)
C51A C20 C51 C56 159.6(18)
C56 C51 C52 F52 -178.0(4)
C20 C51 C52 F52 -9.9(4)
C56 C51 C52 C53 0.0
C20 C51 C52 C53 168.2(4)
F52 C52 C53 F53 -0.6(4)
C51 C52 C53 F53 -178.7(4)
F52 C52 C53 C54 178.2(4)
C51 C52 C53 C54 0.0
F53 C53 C54 F54 0.2(4)
C52 C53 C54 F54 -178.6(4)
F53 C53 C54 C55 178.8(4)
C52 C53 C54 C55 0.0
F54 C54 C55 F55 1.0(4)
C53 C54 C55 F55 -177.6(4)
F54 C54 C55 C56 178.6(4)
C53 C54 C55 C56 0.0
F55 C55 C56 F56 -1.8(4)
C54 C55 C56 F56 -179.4(4)
F55 C55 C56 C51 177.6(4)
C54 C55 C56 C51 0.0
C52 C51 C56 F56 179.4(4)
C20 C51 C56 F56 11.7(4)
C52 C51 C56 C55 0.0
C20 C51 C56 C55 -167.7(4)
C19 C20 C51A C52A 88.5(7)
C1 C20 C51A C52A -84.0(7)
C51 C20 C51A C52A 168(2)
C19 C20 C51A C56A -96.4(7)
C1 C20 C51A C56A 91.2(7)
C51 C20 C51A C56A -17.3(13)
C56A C51A C52A F52A 179.5(15)
C20 C51A C52A F52A -5.6(13)
C56A C51A C52A C53A 0.0
C20 C51A C52A C53A 174.9(9)
F52A C52A C53A F53A -0.2(13)
C51A C52A C53A F53A 179.3(13)
F52A C52A C53A C54A -179.5(14)
C51A C52A C53A C54A 0.0
F53A C53A C54A F54A 5.8(14)
C52A C53A C54A F54A -174.9(11)
F53A C53A C54A C55A -179.3(14)
C52A C53A C54A C55A 0.0
F54A C54A C55A F55A -2.0(13)
C53A C54A C55A F55A -176.6(11)
F54A C54A C55A C56A 174.7(11)
C53A C54A C55A C56A 0.0
F55A C55A C56A F56A -3.3(12)
C54A C55A C56A F56A -179.8(12)
F55A C55A C56A C51A 176.5(12)
C54A C55A C56A C51A 0.0
C52A C51A C56A F56A 179.8(12)
C20 C51A C56A F56A 4.5(12)
C52A C51A C56A C55A 0.0
C20 C51A C56A C55A -175.4(8)
C1A Cl2A Cl3A Cl4A -17.9(6)
Cl2A Cl3A Cl4A C1A 19.3(7)
Cl2A Cl3A Cl4A Cl5A 48.0(9)
C1A Cl3A Cl4A Cl5A 28.7(4)
Cl3A Cl4A Cl5A C1A -27.7(4)
Cl2A Cl3A C1A Cl1A -74.6(5)
Cl4A Cl3A C1A Cl1A 92.0(4)
Cl2A Cl3A C1A Cl4A -166.6(5)
Cl2A Cl3A C1A Cl6A 46.8(7)
Cl4A Cl3A C1A Cl6A -146.6(7)
Cl4A Cl3A C1A Cl2A 166.6(5)
Cl2A Cl3A C1A Cl5A 165.1(5)
Cl4A Cl3A C1A Cl5A -28.3(4)
Cl5A Cl4A C1A Cl3A -149.3(4)
Cl3A Cl4A C1A Cl1A -113.6(4)
Cl5A Cl4A C1A Cl1A 97.1(3)
Cl3A Cl4A C1A Cl6A 105.3(11)
Cl5A Cl4A C1A Cl6A -44.1(10)
Cl3A Cl4A C1A Cl2A -8.8(3)
Cl5A Cl4A C1A Cl2A -158.2(4)
Cl3A Cl4A C1A Cl5A 149.3(4)
Cl3A Cl2A C1A Cl1A 119.7(5)
Cl3A Cl2A C1A Cl4A 11.5(4)
Cl3A Cl2A C1A Cl6A -143.1(6)
Cl3A Cl2A C1A Cl5A -28.8(9)
Cl4A Cl5A C1A Cl3A 27.8(4)
Cl4A Cl5A C1A Cl1A -100.5(3)
Cl4A Cl5A C1A Cl6A 160.7(4)
Cl4A Cl5A C1A Cl2A 47.7(8)
